data_2217298
loop_
_publ_author_name
'Siegler, Maxime A.'
'Kooijman, Huub'
'Spek, Anthony L.'

_publ_section_title
(4a<i>S</i>,5<i>R</i>,7<i>R</i>,8<i>S</i>,8a<i>R</i>)-8-(1,3-Dioxolan-2-yl)-7,8-dimethyl-5-(1-methylethenyl)perhydronaphthalen-2-one
_journal_coeditor_code SI2067
_journal_issue 1
_journal_name_full 'Acta Crystallographica Section E'
_journal_page_first o337
_journal_page_last o337
_journal_paper_doi 10.1107/S1600536807067335
_journal_volume 64
_journal_year 2008
_chemical_formula_iupac 'C18 H28 O3'
_chemical_formula_moiety 'C18 H28 O3'
_chemical_formula_sum 'C18 H28 O3'
_chemical_formula_weight 292.40
_chemical_name_systematic
;
(4a<i>S</i>,5<i>R</i>,7<i>R</i>,8<i>S</i>,8a<i>R</i>)-8-(1,3-Dioxolan-2-yl)-\
7,8-dimethyl-5-(1-methylethenyl)perhydronaphthalen-2-one
;
_space_group_IT_number 4
_symmetry_cell_setting monoclinic
_symmetry_space_group_name_Hall 'P 2yb'
_symmetry_space_group_name_H-M 'P 1 21 1'
_atom_sites_solution_hydrogens difmap
_atom_sites_solution_primary direct
_atom_sites_solution_secondary difmap
_audit_creation_method SHELXL-97
_cell_angle_alpha 90.00
_cell_angle_beta 116.354(6)
_cell_angle_gamma 90.00
_cell_formula_units_Z 2
_cell_length_a 8.9172(9)
_cell_length_b 11.0318(12)
_cell_length_c 8.9616(9)
_cell_measurement_reflns_used 225
_cell_measurement_temperature 150(2)
_cell_measurement_theta_max 20.0
_cell_measurement_theta_min 2.0
_cell_volume 789.95(15)
_computing_cell_refinement 'DENZO (Otwinowski & Minor, 1997)'
_computing_data_collection 'COLLECT (Nonius, 1998)'
_computing_data_reduction 'DENZO (Otwinowski & Minor, 1997)'
_computing_molecular_graphics 'PLATON (Spek, 2003)'
_computing_publication_material 'PLATON (Spek, 2003)'
_computing_structure_refinement 'SHELXL97 (Sheldrick, 1997)'
_computing_structure_solution 'SHELXS86 (Sheldrick, 1985)'
_diffrn_ambient_temperature 150(2)
_diffrn_measured_fraction_theta_full 0.992
_diffrn_measured_fraction_theta_max 0.992
_diffrn_measurement_device_type 'Nonius KappaCCD'
_diffrn_measurement_method '\f and \w'
_diffrn_radiation_monochromator graphite
_diffrn_radiation_source 'rotating anode'
_diffrn_radiation_type MoK\a
_diffrn_radiation_wavelength 0.71073
_diffrn_reflns_av_R_equivalents 0.0344
_diffrn_reflns_av_sigmaI/netI 0.0293
_diffrn_reflns_limit_h_max 11
_diffrn_reflns_limit_h_min -11
_diffrn_reflns_limit_k_max 13
_diffrn_reflns_limit_k_min -13
_diffrn_reflns_limit_l_max 10
_diffrn_reflns_limit_l_min -11
_diffrn_reflns_number 6725
_diffrn_reflns_theta_full 26.33
_diffrn_reflns_theta_max 26.33
_diffrn_reflns_theta_min 2.54
_diffrn_standards_decay_% 0
_exptl_absorpt_coefficient_mu 0.082
_exptl_absorpt_correction_type none
_exptl_crystal_colour colourless
_exptl_crystal_density_diffrn 1.229
_exptl_crystal_density_method 'not measured'
_exptl_crystal_description block
_exptl_crystal_F_000 320
_exptl_crystal_size_max 0.30
_exptl_crystal_size_mid 0.30
_exptl_crystal_size_min 0.30
_refine_diff_density_max 0.209
_refine_diff_density_min -0.121
_refine_ls_abs_structure_details 'known chirality of atom C6(R)'
_refine_ls_extinction_method none
_refine_ls_goodness_of_fit_ref 1.071
_refine_ls_hydrogen_treatment constr
_refine_ls_matrix_type full
_refine_ls_number_parameters 193
_refine_ls_number_reflns 1678
_refine_ls_number_restraints 1
_refine_ls_restrained_S_all 1.070
_refine_ls_R_factor_all 0.0291
_refine_ls_R_factor_gt 0.0277
_refine_ls_shift/su_max 0.000
_refine_ls_shift/su_mean 0.000
_refine_ls_structure_factor_coef Fsqd
_refine_ls_weighting_details 'calc w=1/[\s^2^(Fo^2^)+(0.0415P)^2^+0.0975P] where P=(Fo^2^+2Fc^2^)/3'
_refine_ls_weighting_scheme calc
_refine_ls_wR_factor_gt 0.0726
_refine_ls_wR_factor_ref 0.0735
_reflns_number_gt 1623
_reflns_number_total 1678
_reflns_threshold_expression I>2\s(I)
_cod_data_source_file si2067.cif
_cod_data_source_block I
_cod_original_cell_volume 789.95(14)
_cod_original_sg_symbol_H-M 'P 21'
_cod_database_code 2217298
_cod_database_fobs_code 2217298

loop_
_symmetry_equiv_pos_as_xyz
'x, y, z'
'-x, y+1/2, -z'

loop_
_atom_site_type_symbol
_atom_site_label
_atom_site_fract_x
_atom_site_fract_y
_atom_site_fract_z
_atom_site_U_iso_or_equiv
_atom_site_adp_type
_atom_site_calc_flag
_atom_site_refinement_flags
_atom_site_occupancy
O O1 0.91230(16) 1.20580(12) 0.02689(16) 0.0341(3) Uani d . 1
O O2 0.71825(13) 0.66981(11) 0.28172(14) 0.0219(3) Uani d . 1
O O3 0.66971(14) 0.78772(12) 0.05496(14) 0.0252(3) Uani d . 1
C C1 0.8606(2) 1.01128(16) 0.1128(2) 0.0232(4) Uani d . 1
H H1A 0.8318 0.9447 0.0306 0.028 Uiso calc R 1
H H1B 0.7548 1.0492 0.0998 0.028 Uiso calc R 1
C C2 0.9642(2) 1.10439(16) 0.07722(19) 0.0226(4) Uani d . 1
C C3 1.1366(2) 1.06287(16) 0.1097(2) 0.0250(4) Uani d . 1
H H3A 1.2019 1.1327 0.1008 0.030 Uiso calc R 1
H H3B 1.1282 1.0022 0.0250 0.030 Uiso calc R 1
C C4 1.22676(19) 1.00670(15) 0.2844(2) 0.0209(3) Uani d . 1
H H4A 1.3350 0.9725 0.2987 0.025 Uiso calc R 1
H H4B 1.2510 1.0713 0.3687 0.025 Uiso calc R 1
C C5 1.12471(18) 0.90660(14) 0.31573(19) 0.0157(3) Uani d . 1
H H5A 1.1045 0.8400 0.2333 0.019 Uiso calc R 1
C C6 1.22433(18) 0.85501(14) 0.49250(19) 0.0166(3) Uani d . 1
H H6A 1.2545 0.9245 0.5723 0.020 Uiso calc R 1
C C7 1.11779(18) 0.76665(14) 0.53733(19) 0.0172(3) Uani d . 1
H H7A 1.1830 0.7396 0.6540 0.021 Uiso calc R 1
H H7B 1.0928 0.6943 0.4649 0.021 Uiso calc R 1
C C8 0.95238(19) 0.82285(14) 0.51790(19) 0.0162(3) Uani d . 1
H H8A 0.8869 0.7565 0.5376 0.019 Uiso calc R 1
C C9 0.84606(18) 0.86925(14) 0.33675(19) 0.0160(3) Uani d . 1
C C10 0.95399(18) 0.95839(14) 0.29051(19) 0.0159(3) Uani d . 1
H H10A 0.9796 1.0286 0.3686 0.019 Uiso calc R 1
C C11 0.79211(18) 0.75823(15) 0.21959(19) 0.0183(3) Uani d . 1
H H11A 0.8927 0.7225 0.2142 0.022 Uiso calc R 1
C C12 0.68673(19) 0.93240(15) 0.3237(2) 0.0218(3) Uani d . 1
H H12A 0.6360 0.8833 0.3804 0.033 Uiso calc R 1
H H12B 0.6070 0.9416 0.2061 0.033 Uiso calc R 1
H H12C 0.7157 1.0125 0.3762 0.033 Uiso calc R 1
C C13 0.9859(2) 0.91914(16) 0.6532(2) 0.0229(3) Uani d . 1
H H13A 1.0418 0.9891 0.6327 0.034 Uiso calc R 1
H H13B 1.0576 0.8846 0.7627 0.034 Uiso calc R 1
H H13C 0.8795 0.9450 0.6503 0.034 Uiso calc R 1
C C14 1.38701(19) 0.79469(15) 0.51502(19) 0.0196(3) Uani d . 1
C C15 1.3778(2) 0.70016(18) 0.3920(2) 0.0281(4) Uani d . 1
H H15A 1.3457 0.7380 0.2831 0.042 Uiso calc R 1
H H15B 1.2942 0.6391 0.3826 0.042 Uiso calc R 1
H H15C 1.4874 0.6613 0.4294 0.042 Uiso calc R 1
C C16 1.5329(2) 0.82505(18) 0.6422(2) 0.0284(4) Uani d . 1
H H16A 1.6332 0.7863 0.6555 0.034 Uiso calc R 1
H H16B 1.5362 0.8854 0.7192 0.034 Uiso calc R 1
C C17 0.5970(2) 0.60851(16) 0.1386(2) 0.0257(4) Uani d . 1
H H17A 0.5079 0.5721 0.1616 0.031 Uiso calc R 1
H H17B 0.6495 0.5443 0.1004 0.031 Uiso calc R 1
C C18 0.5291(2) 0.70922(18) 0.0126(2) 0.0290(4) Uani d . 1
H H18A 0.4889 0.6777 -0.1022 0.035 Uiso calc R 1
H H18B 0.4360 0.7519 0.0221 0.035 Uiso calc R 1

loop_
_atom_site_aniso_label
_atom_site_aniso_U_11
_atom_site_aniso_U_22
_atom_site_aniso_U_33
_atom_site_aniso_U_12
_atom_site_aniso_U_13
_atom_site_aniso_U_23
O1 0.0380(7) 0.0257(7) 0.0346(7) 0.0021(6) 0.0126(6) 0.0121(6)
O2 0.0228(6) 0.0192(6) 0.0210(6) -0.0074(5) 0.0073(5) -0.0009(5)
O3 0.0228(6) 0.0278(6) 0.0189(6) -0.0096(5) 0.0037(5) 0.0007(5)
C1 0.0176(7) 0.0256(8) 0.0229(8) -0.0005(7) 0.0059(6) 0.0072(7)
C2 0.0269(8) 0.0228(8) 0.0156(7) -0.0027(7) 0.0072(6) 0.0028(7)
C3 0.0265(8) 0.0273(9) 0.0235(8) -0.0047(7) 0.0132(7) 0.0047(7)
C4 0.0177(7) 0.0220(8) 0.0237(8) -0.0019(6) 0.0100(6) 0.0043(7)
C5 0.0149(7) 0.0154(7) 0.0163(7) -0.0006(6) 0.0064(6) 0.0000(6)
C6 0.0162(7) 0.0167(7) 0.0170(7) 0.0007(6) 0.0074(6) 0.0003(6)
C7 0.0175(7) 0.0149(7) 0.0186(7) 0.0008(6) 0.0073(6) 0.0024(6)
C8 0.0172(7) 0.0153(7) 0.0167(7) -0.0011(6) 0.0081(6) 0.0011(6)
C9 0.0147(7) 0.0165(7) 0.0179(7) 0.0000(6) 0.0081(6) 0.0012(6)
C10 0.0146(7) 0.0149(7) 0.0172(7) 0.0008(6) 0.0063(6) 0.0027(6)
C11 0.0175(7) 0.0183(7) 0.0181(7) -0.0020(6) 0.0071(6) 0.0000(6)
C12 0.0177(7) 0.0226(8) 0.0266(8) 0.0027(6) 0.0111(6) 0.0018(7)
C13 0.0258(8) 0.0242(8) 0.0205(8) -0.0013(7) 0.0120(7) -0.0027(7)
C14 0.0182(7) 0.0197(8) 0.0215(8) 0.0028(6) 0.0093(6) 0.0042(6)
C15 0.0262(8) 0.0277(9) 0.0330(9) 0.0070(7) 0.0155(7) 0.0005(8)
C16 0.0204(8) 0.0364(10) 0.0267(9) 0.0069(7) 0.0088(7) 0.0043(8)
C17 0.0239(8) 0.0245(8) 0.0242(8) -0.0097(7) 0.0067(7) -0.0038(7)
C18 0.0205(8) 0.0330(9) 0.0262(8) -0.0104(7) 0.0039(7) 0.0012(8)

loop_
_atom_type_symbol
_atom_type_description
_atom_type_scat_dispersion_real
_atom_type_scat_dispersion_imag
_atom_type_scat_source
C C 0.0033 0.0016 'International Tables Vol C Tables 4.2.6.8 and 6.1.1.4'
H H 0.0000 0.0000 'International Tables Vol C Tables 4.2.6.8 and 6.1.1.4'
O O 0.0106 0.0060 'International Tables Vol C Tables 4.2.6.8 and 6.1.1.4'

loop_
_geom_angle_atom_site_label_1
_geom_angle_atom_site_label_2
_geom_angle_atom_site_label_3
_geom_angle
C11 O2 C17 105.72(12)
C18 O3 C11 108.30(12)
C2 C1 C10 111.98(13)
C2 C1 H1A 109.2
C10 C1 H1A 109.2
C2 C1 H1B 109.2
C10 C1 H1B 109.2
H1A C1 H1B 107.9
O1 C2 C3 122.63(16)
O1 C2 C1 122.44(16)
C3 C2 C1 114.93(14)
C2 C3 C4 110.36(13)
C2 C3 H3A 109.6
C4 C3 H3A 109.6
C2 C3 H3B 109.6
C4 C3 H3B 109.6
H3A C3 H3B 108.1
C5 C4 C3 113.07(12)
C5 C4 H4A 109.0
C3 C4 H4A 109.0
C5 C4 H4B 109.0
C3 C4 H4B 109.0
H4A C4 H4B 107.8
C4 C5 C6 109.63(12)
C4 C5 C10 109.45(12)
C6 C5 C10 111.58(11)
C4 C5 H5A 108.7
C6 C5 H5A 108.7
C10 C5 H5A 108.7
C14 C6 C7 110.56(12)
C14 C6 C5 112.18(12)
C7 C6 C5 111.26(12)
C14 C6 H6A 107.5
C7 C6 H6A 107.5
C5 C6 H6A 107.5
C6 C7 C8 112.88(12)
C6 C7 H7A 109.0
C8 C7 H7A 109.0
C6 C7 H7B 109.0
C8 C7 H7B 109.0
H7A C7 H7B 107.8
C7 C8 C13 110.40(12)
C7 C8 C9 111.09(12)
C13 C8 C9 114.17(13)
C7 C8 H8A 106.9
C13 C8 H8A 106.9
C9 C8 H8A 106.9
C12 C9 C11 107.98(12)
C12 C9 C10 110.66(12)
C11 C9 C10 111.29(12)
C12 C9 C8 110.00(12)
C11 C9 C8 108.03(12)
C10 C9 C8 108.84(11)
C5 C10 C1 109.58(12)
C5 C10 C9 114.40(12)
C1 C10 C9 113.50(12)
C5 C10 H10A 106.2
C1 C10 H10A 106.2
C9 C10 H10A 106.2
O2 C11 O3 106.63(12)
O2 C11 C9 109.67(12)
O3 C11 C9 112.69(13)
O2 C11 H11A 109.3
O3 C11 H11A 109.3
C9 C11 H11A 109.3
C9 C12 H12A 109.5
C9 C12 H12B 109.5
H12A C12 H12B 109.5
C9 C12 H12C 109.5
H12A C12 H12C 109.5
H12B C12 H12C 109.5
C8 C13 H13A 109.5
C8 C13 H13B 109.5
H13A C13 H13B 109.5
C8 C13 H13C 109.5
H13A C13 H13C 109.5
H13B C13 H13C 109.5
C16 C14 C15 121.22(15)
C16 C14 C6 120.78(15)
C15 C14 C6 118.00(14)
C14 C15 H15A 109.5
C14 C15 H15B 109.5
H15A C15 H15B 109.5
C14 C15 H15C 109.5
H15A C15 H15C 109.5
H15B C15 H15C 109.5
C14 C16 H16A 120.0
C14 C16 H16B 120.0
H16A C16 H16B 120.0
O2 C17 C18 102.48(14)
O2 C17 H17A 111.3
C18 C17 H17A 111.3
O2 C17 H17B 111.3
C18 C17 H17B 111.3
H17A C17 H17B 109.2
O3 C18 C17 103.57(13)
O3 C18 H18A 111.0
C17 C18 H18A 111.0
O3 C18 H18B 111.0
C17 C18 H18B 111.0
H18A C18 H18B 109.0

loop_
_geom_bond_atom_site_label_1
_geom_bond_atom_site_label_2
_geom_bond_distance
O1 C2 1.218(2)
O2 C11 1.4215(19)
O2 C17 1.428(2)
O3 C18 1.430(2)
O3 C11 1.4298(18)
C1 C2 1.507(2)
C1 C10 1.547(2)
C1 H1A 0.9900
C1 H1B 0.9900
C2 C3 1.503(2)
C3 C4 1.537(2)
C3 H3A 0.9900
C3 H3B 0.9900
C4 C5 1.534(2)
C4 H4A 0.9900
C4 H4B 0.9900
C5 C6 1.541(2)
C5 C10 1.5458(19)
C5 H5A 1.0000
C6 C14 1.526(2)
C6 C7 1.534(2)
C6 H6A 1.0000
C7 C8 1.537(2)
C7 H7A 0.9900
C7 H7B 0.9900
C8 C13 1.538(2)
C8 C9 1.559(2)
C8 H8A 1.0000
C9 C12 1.539(2)
C9 C11 1.544(2)
C9 C10 1.5554(19)
C10 H10A 1.0000
C11 H11A 1.0000
C12 H12A 0.9800
C12 H12B 0.9800
C12 H12C 0.9800
C13 H13A 0.9800
C13 H13B 0.9800
C13 H13C 0.9800
C14 C16 1.337(2)
C14 C15 1.493(2)
C15 H15A 0.9800
C15 H15B 0.9800
C15 H15C 0.9800
C16 H16A 0.9500
C16 H16B 0.9500
C17 C18 1.506(3)
C17 H17A 0.9900
C17 H17B 0.9900
C18 H18A 0.9900
C18 H18B 0.9900

loop_
_geom_torsion_atom_site_label_1
_geom_torsion_atom_site_label_2
_geom_torsion_atom_site_label_3
_geom_torsion_atom_site_label_4
_geom_torsion
C10 C1 C2 O1 -126.84(17)
C10 C1 C2 C3 52.74(19)
O1 C2 C3 C4 129.35(17)
C1 C2 C3 C4 -50.2(2)
C2 C3 C4 C5 52.91(19)
C3 C4 C5 C6 179.67(13)
C3 C4 C5 C10 -57.64(17)
C4 C5 C6 C14 -63.06(16)
C10 C5 C6 C14 175.53(13)
C4 C5 C6 C7 172.49(12)
C10 C5 C6 C7 51.08(16)
C14 C6 C7 C8 179.67(12)
C5 C6 C7 C8 -54.97(17)
C6 C7 C8 C13 -70.08(16)
C6 C7 C8 C9 57.63(16)
C7 C8 C9 C12 -176.34(13)
C13 C8 C9 C12 -50.71(16)
C7 C8 C9 C11 66.02(15)
C13 C8 C9 C11 -168.35(12)
C7 C8 C9 C10 -54.94(15)
C13 C8 C9 C10 70.69(15)
C4 C5 C10 C1 57.34(16)
C6 C5 C10 C1 178.86(13)
C4 C5 C10 C9 -173.90(12)
C6 C5 C10 C9 -52.38(16)
C2 C1 C10 C5 -55.17(18)
C2 C1 C10 C9 175.58(13)
C12 C9 C10 C5 174.62(12)
C11 C9 C10 C5 -65.32(16)
C8 C9 C10 C5 53.62(16)
C12 C9 C10 C1 -58.63(17)
C11 C9 C10 C1 61.44(16)
C8 C9 C10 C1 -179.62(12)
C17 O2 C11 O3 26.80(16)
C17 O2 C11 C9 149.10(12)
C18 O3 C11 O2 -5.37(17)
C18 O3 C11 C9 -125.73(14)
C12 C9 C11 O2 -67.98(15)
C10 C9 C11 O2 170.38(12)
C8 C9 C11 O2 50.96(15)
C12 C9 C11 O3 50.63(16)
C10 C9 C11 O3 -71.01(15)
C8 C9 C11 O3 169.56(11)
C7 C6 C14 C16 -107.18(17)
C5 C6 C14 C16 127.98(17)
C7 C6 C14 C15 72.20(18)
C5 C6 C14 C15 -52.63(19)
C11 O2 C17 C18 -36.40(16)
C11 O3 C18 C17 -16.77(18)
O2 C17 C18 O3 32.42(17)

loop_
_cod_related_entry_id
_cod_related_entry_database
_cod_related_entry_code
1 ChemSpider 21195715
